data_7003934
loop_
_publ_author_name
'Seisenbaeva, Gulaim A.'
'Kessler, Vadim G.'
'Pazik, Robert'
'Strek, Wieslaw'

_publ_section_title
;
 Heteroleptic metal alkoxide &#x201C;oxoclusters&#x201D; as molecular
 models for the sol--gel synthesis of perovskite nanoparticles for
 bio-imaging applications
;
_journal_issue 26
_journal_name_full 'Dalton Transactions'
_journal_page_first 3412
_journal_page_last 3421
_journal_paper_doi 10.1039/b801351a
_journal_year 2008
_chemical_formula_sum 'C60 H124 Ba4 O32 Ta4'
_chemical_formula_weight 2630.75
_chemical_name_systematic
;
?
;
_space_group_IT_number 2
_symmetry_cell_setting triclinic
_symmetry_space_group_name_Hall '-P 1'
_symmetry_space_group_name_H-M 'P -1'
_atom_sites_solution_hydrogens geom
_atom_sites_solution_primary direct
_atom_sites_solution_secondary difmap
_audit_creation_method SHELXL-97
_cell_angle_alpha 101.586(3)
_cell_angle_beta 101.260(3)
_cell_angle_gamma 90.031(3)
_cell_formula_units_Z 2
_cell_length_a 12.7881(18)
_cell_length_b 13.1656(19)
_cell_length_c 28.160(4)
_cell_measurement_reflns_used 8192(I>6sigma(I))
_cell_measurement_temperature 298(2)
_cell_measurement_theta_max 23.96
_cell_measurement_theta_min 1.58
_cell_volume 4551.2(11)
_computing_cell_refinement 'Bruker SAINTPLUS'
_computing_data_collection 'Bruker SMART'
_computing_data_reduction 'Bruker SAINTPLUS'
_computing_molecular_graphics 'Bruker SHELXTL 6.14'
_computing_publication_material 'Bruker SHELXTL 6.14'
_computing_structure_refinement 'SHELXL-97 (Sheldrick, 1997)'
_computing_structure_solution 'SHELXS-97 (Sheldrick, 1990)'
_diffrn_ambient_temperature 298(2)
_diffrn_measured_fraction_theta_full 0.914
_diffrn_measured_fraction_theta_max 0.914
_diffrn_measurement_device_type 'Bruker SMART CCD 1k'
_diffrn_measurement_method 'Bruker SMART'
_diffrn_radiation_monochromator graphite
_diffrn_radiation_source 'fine-focus sealed tube'
_diffrn_radiation_type MoK\a
_diffrn_radiation_wavelength 0.71073
_diffrn_reflns_av_R_equivalents 0.0987
_diffrn_reflns_av_sigmaI/netI 0.3106
_diffrn_reflns_limit_h_max 15
_diffrn_reflns_limit_h_min -14
_diffrn_reflns_limit_k_max 15
_diffrn_reflns_limit_k_min -15
_diffrn_reflns_limit_l_max 20
_diffrn_reflns_limit_l_min -33
_diffrn_reflns_number 20998
_diffrn_reflns_theta_full 25.00
_diffrn_reflns_theta_max 25.00
_diffrn_reflns_theta_min 1.58
_exptl_absorpt_coefficient_mu 6.557
_exptl_absorpt_correction_T_max 0.5190
_exptl_absorpt_correction_T_min 0.0880
_exptl_absorpt_correction_type empirical
_exptl_absorpt_process_details 'Bruker SADABS'
_exptl_crystal_colour colorless
_exptl_crystal_density_diffrn 1.920
_exptl_crystal_density_meas ?
_exptl_crystal_density_method .
_exptl_crystal_description plate
_exptl_crystal_F_000 2512
_exptl_crystal_size_max 0.40
_exptl_crystal_size_mid 0.35
_exptl_crystal_size_min 0.10
_refine_diff_density_max 2.757
_refine_diff_density_min -2.242
_refine_diff_density_rms 0.272
_refine_ls_extinction_method none
_refine_ls_goodness_of_fit_ref 1.013
_refine_ls_hydrogen_treatment refxyz
_refine_ls_matrix_type full
_refine_ls_number_parameters 886
_refine_ls_number_reflns 14641
_refine_ls_number_restraints 928
_refine_ls_restrained_S_all 1.004
_refine_ls_R_factor_all 0.2514
_refine_ls_R_factor_gt 0.1065
_refine_ls_shift/su_max 0.000
_refine_ls_shift/su_mean 0.000
_refine_ls_structure_factor_coef Fsqd
_refine_ls_weighting_details 'calc w=1/[\s^2^(Fo^2^)+(0.0487P)^2^+18.4678P] where P=(Fo^2^+2Fc^2^)/3'
_refine_ls_weighting_scheme calc
_refine_ls_wR_factor_gt 0.1753
_refine_ls_wR_factor_ref 0.2006
_reflns_number_gt 5274
_reflns_number_total 14641
_reflns_threshold_expression >2sigma(I)
_cod_data_source_file b801351a.txt
_cod_data_source_block bataprem
_cod_depositor_comments
;
The following automatic conversions were performed:
'_symmetry_cell_setting' value 'Triclinic' changed to 'triclinic'
according to '/home/saulius/struct/CIF-dictionaries/cif_core.dic'
dictionary named 'cif_core.dic' version 2.4.1 from
2010-06-29.

'_exptl_absorpt_correction_type' value 'Empirical' changed to
'empirical' according to
'/home/saulius/struct/CIF-dictionaries/cif_core.dic' dictionary named
'cif_core.dic' version 2.4.1 from 2010-06-29.

Automatic conversion script
Id: cif_fix_enum 1527 2010-12-29 10:47:43Z saulius 
;
_cod_original_sg_symbol_H-M P-1
_cod_database_code 7003934

loop_
_symmetry_equiv_pos_as_xyz
'x, y, z'
'-x, -y, -z'

loop_
_atom_site_label
_atom_site_type_symbol
_atom_site_fract_x
_atom_site_fract_y
_atom_site_fract_z
_atom_site_U_iso_or_equiv
_atom_site_adp_type
_atom_site_occupancy
_atom_site_symmetry_multiplicity
_atom_site_calc_flag
_atom_site_refinement_flags
_atom_site_disorder_assembly
_atom_site_disorder_group
Ta1 Ta 1.63902(10) -0.59644(8) 0.06289(5) 0.0561(4) Uani 1 1 d U . .
Ta2 Ta 1.48497(10) -0.33963(8) 0.07797(5) 0.0571(4) Uani 1 1 d U . .
Ta3 Ta 1.32362(10) 0.38055(8) 0.44658(5) 0.0518(4) Uani 1 1 d U . .
Ta4 Ta 1.55428(10) 0.52678(8) 0.41297(5) 0.0513(4) Uani 1 1 d U . .
Ba5 Ba 1.39439(14) 0.66206(11) 0.50585(7) 0.0501(5) Uani 1 1 d U . .
Ba6 Ba 1.34226(14) -0.59672(12) 0.01295(7) 0.0574(6) Uani 1 1 d U . .
Ba7 Ba 1.47063(16) 0.25986(12) 0.35210(7) 0.0625(6) Uani 1 1 d U . .
Ba8 Ba 1.76875(16) -0.34857(13) 0.13189(7) 0.0686(6) Uani 1 1 d U . .
O1 O 1.5741(13) -0.6224(10) -0.0069(7) 0.056(3) Uani 1 1 d U . .
O2 O 1.5785(13) -0.4557(10) 0.0672(6) 0.045(3) Uani 1 1 d U . .
O17 O 1.3864(13) 0.4307(10) 0.5168(6) 0.050(3) Uani 1 1 d U . .
O18 O 1.4482(11) 0.4380(10) 0.4304(6) 0.041(3) Uani 1 1 d U . .
O19 O 1.2039(14) 0.3193(13) 0.4595(8) 0.071(5) Uani 1 1 d U . .
O23 O 1.6469(15) 0.3988(12) 0.4113(7) 0.060(4) Uani 1 1 d U . .
O3 O 1.5107(14) -0.6574(12) 0.0764(7) 0.074(4) Uani 1 1 d U . .
O7 O 1.6093(13) -0.2609(11) 0.0671(7) 0.070(4) Uani 1 1 d DU . .
O4 O 1.7664(12) -0.5211(11) 0.0484(8) 0.070(4) Uani 1 1 d DU . .
O20 O 1.2520(14) 0.5111(11) 0.4458(7) 0.058(4) Uani 1 1 d U . .
O21 O 1.4042(14) 0.2513(10) 0.4453(7) 0.064(4) Uani 1 1 d DU . .
O8 O 1.5633(15) -0.3039(12) 0.1453(6) 0.082(4) Uani 1 1 d DU . .
O22 O 1.2708(14) 0.3267(11) 0.3783(7) 0.070(4) Uani 1 1 d U . .
O5 O 1.7019(16) -0.5493(12) 0.1347(7) 0.083(4) Uani 1 1 d DU . .
O9 O 1.3738(13) -0.4287(12) 0.0871(6) 0.051(3) Uani 1 1 d DU . .
O24 O 1.4843(15) 0.4684(12) 0.3479(8) 0.068(4) Uani 1 1 d U . .
O25 O 1.6626(14) 0.5968(13) 0.3904(8) 0.079(6) Uani 1 1 d U . .
O10 O 1.4103(15) -0.2175(12) 0.0876(7) 0.075(5) Uani 1 1 d DU . .
O26 O 1.4617(15) 0.6409(11) 0.4183(7) 0.066(4) Uani 1 1 d DU . .
O6 O 1.7096(15) -0.7224(12) 0.0594(8) 0.088(6) Uani 1 1 d DU . .
O32 O 1.3836(15) 0.8260(12) 0.5811(7) 0.067(5) Uani 1 1 d U . .
O16 O 1.2164(15) -0.6935(14) 0.0558(8) 0.076(5) Uani 1 1 d U . .
O15 O 1.1719(15) -0.7033(12) -0.0506(7) 0.072(5) Uani 1 1 d U . .
O31 O 1.3749(18) 0.0990(14) 0.2890(9) 0.099(7) Uani 1 1 d DU . .
O14 O 1.8432(17) -0.1911(13) 0.2063(8) 0.090(6) Uani 1 1 d DU . .
O30 O 1.2515(15) 0.7983(12) 0.4866(7) 0.073(5) Uani 1 1 d DU . .
O29 O 1.5607(19) 0.2132(15) 0.2799(9) 0.105(7) Uani 1 1 d DU . .
O28 O 1.152(2) 0.9363(14) 0.4787(10) 0.116(8) Uani 1 1 d U . .
O13 O 1.9393(18) -0.3942(14) 0.1895(10) 0.109(7) Uani 1 1 d U . .
C35 C 1.551(3) -0.2233(17) 0.1866(9) 0.095(8) Uani 1 1 d DU . .
H35A H 1.6011 -0.1654 0.1905 0.114 Uiso 1 1 calc R . .
H35B H 1.4791 -0.1983 0.1817 0.114 Uiso 1 1 calc R . .
C41 C 1.229(2) 0.8957(17) 0.5025(13) 0.072(7) Uani 1 1 d DU . .
O12 O 1.107(2) -0.7943(17) 0.0753(10) 0.120(8) Uani 1 1 d DU . .
O11 O 1.931(2) -0.0974(16) 0.2777(10) 0.129(8) Uani 1 1 d U . .
C46 C 1.973(3) -0.268(2) 0.2579(13) 0.094(8) Uani 1 1 d U . .
H46A H 2.0136 -0.2556 0.2899 0.113 Uiso 1 1 calc R . .
C47 C 1.136(3) -0.756(2) 0.0395(15) 0.094(8) Uani 1 1 d U . .
C48 C 1.483(3) 0.055(2) 0.2227(14) 0.095(9) Uani 1 1 d U . .
H48A H 1.4866 0.0078 0.1937 0.114 Uiso 1 1 calc R . .
C49 C 1.642(2) 0.146(2) 0.2103(12) 0.098(10) Uani 1 1 d DU . .
H49A H 1.6861 0.2078 0.2252 0.148 Uiso 1 1 calc R . .
H49B H 1.6113 0.1485 0.1766 0.148 Uiso 1 1 calc R . .
H49C H 1.6840 0.0863 0.2113 0.148 Uiso 1 1 calc R . .
C51 C 1.734(3) 0.652(3) 0.3811(15) 0.145(13) Uani 1 1 d DU . .
H51A H 1.7604 0.6991 0.4125 0.174 Uiso 1 1 calc R . .
H51B H 1.7908 0.6046 0.3763 0.174 Uiso 1 1 calc R . .
C52 C 1.270(3) 0.947(2) 0.5534(12) 0.073(7) Uani 1 1 d U . .
H52A H 1.2429 1.0108 0.5649 0.087 Uiso 1 1 calc R . .
C53 C 1.987(3) -0.361(2) 0.2329(15) 0.102(9) Uani 1 1 d DU . .
O27 O 1.347(2) -0.0459(17) 0.2294(10) 0.160(10) Uani 1 1 d DU . .
C56 C 1.099(3) 0.890(2) 0.4312(16) 0.121(11) Uani 1 1 d DU . .
H56A H 1.1002 0.8148 0.4286 0.145 Uiso 1 1 calc R . .
C57 C 1.553(2) 0.141(2) 0.2387(10) 0.078(7) Uani 1 1 d DU . .
C58 C 1.408(3) 0.040(2) 0.2501(12) 0.107(9) Uani 1 1 d DU . .
C61 C 1.915(3) -0.185(3) 0.2490(12) 0.108(9) Uani 1 1 d DU . .
C62 C 1.8576(19) -0.5657(18) 0.0303(10) 0.085(8) Uani 1 1 d DU . .
H62A H 1.8482 -0.6406 0.0206 0.102 Uiso 1 1 calc R . .
H62B H 1.8685 -0.5384 0.0020 0.102 Uiso 1 1 calc R . .
C63 C 1.155(4) -0.772(2) 0.1270(14) 0.145(12) Uani 1 1 d DU . .
H63A H 1.2296 -0.7496 0.1291 0.174 Uiso 1 1 calc R . .
C64 C 1.176(2) 0.269(2) 0.3495(11) 0.092(8) Uani 1 1 d DU . .
H64A H 1.1175 0.2832 0.3669 0.110 Uiso 1 1 calc R . .
H64B H 1.1882 0.1953 0.3449 0.110 Uiso 1 1 calc R . .
C65 C 1.091(3) 0.537(3) 0.4228(17) 0.173(19) Uani 1 1 d DU . .
H65A H 1.0249 0.5583 0.4053 0.259 Uiso 1 1 calc R . .
H65B H 1.1049 0.5760 0.4564 0.259 Uiso 1 1 calc R . .
H65C H 1.0856 0.4646 0.4227 0.259 Uiso 1 1 calc R . .
C66 C 1.083(3) -0.790(3) -0.0073(15) 0.106(9) Uani 1 1 d U . .
H66A H 1.0282 -0.8392 -0.0111 0.127 Uiso 1 1 calc R . .
C70 C 2.069(3) -0.431(2) 0.2553(15) 0.164(18) Uani 1 1 d DU . .
H70A H 2.0716 -0.4936 0.2315 0.246 Uiso 1 1 calc R . .
H70B H 2.0497 -0.4467 0.2843 0.246 Uiso 1 1 calc R . .
H70C H 2.1381 -0.3952 0.2642 0.246 Uiso 1 1 calc R . .
C72 C 1.344(3) 0.9108(19) 0.5846(13) 0.075(8) Uani 1 1 d U . .
C74 C 1.874(4) 0.067(3) 0.3130(17) 0.189(18) Uani 1 1 d U . .
H74A H 1.8466 0.0373 0.3369 0.283 Uiso 1 1 calc R . .
H74B H 1.8359 0.1282 0.3081 0.283 Uiso 1 1 calc R . .
H74C H 1.9482 0.0846 0.3247 0.283 Uiso 1 1 calc R . .
C75 C 1.857(4) -0.013(3) 0.2635(15) 0.150(13) Uani 1 1 d DU . .
H75A H 1.7829 -0.0374 0.2507 0.180 Uiso 1 1 calc R . .
C77 C 1.147(3) 0.294(4) 0.4860(15) 0.175(14) Uani 1 1 d DU . .
H77A H 1.1364 0.3540 0.5104 0.210 Uiso 1 1 calc R . .
H77B H 1.1834 0.2434 0.5035 0.210 Uiso 1 1 calc R . .
C78 C 1.391(3) 0.982(2) 0.6322(11) 0.108(12) Uani 1 1 d U . .
H78A H 1.4468 0.9479 0.6505 0.162 Uiso 1 1 calc R . .
H78B H 1.3370 1.0002 0.6513 0.162 Uiso 1 1 calc R . .
H78C H 1.4205 1.0436 0.6256 0.162 Uiso 1 1 calc R . .
C89 C 1.096(3) -0.762(2) -0.0487(14) 0.097(9) Uani 1 1 d U . .
C90 C 1.753(3) 0.389(3) 0.4202(14) 0.125(12) Uiso 1 1 d DU . .
H90A H 1.7746 0.3421 0.4424 0.150 Uiso 1 1 calc R . .
H90B H 1.7906 0.4559 0.4342 0.150 Uiso 1 1 calc R . .
C92 C 1.489(3) -0.706(2) 0.1196(13) 0.125(11) Uani 1 1 d DU . .
H92A H 1.5536 -0.7050 0.1442 0.150 Uiso 1 1 calc R . .
H92B H 1.4355 -0.6677 0.1353 0.150 Uiso 1 1 calc R . .
C96 C 1.020(3) -0.809(3) -0.0964(14) 0.151(15) Uani 1 1 d U . .
H96A H 1.0387 -0.7825 -0.1231 0.226 Uiso 1 1 calc R . .
H96B H 0.9484 -0.7920 -0.0936 0.226 Uiso 1 1 calc R . .
H96C H 1.0252 -0.8834 -0.1030 0.226 Uiso 1 1 calc R . .
C8 C 1.9510(18) -0.535(3) 0.0731(13) 0.146(16) Uani 1 1 d DU . .
H8A H 2.0148 -0.5636 0.0637 0.219 Uiso 1 1 calc R . .
H8B H 1.9379 -0.5611 0.1010 0.219 Uiso 1 1 calc R . .
H8C H 1.9597 -0.4607 0.0819 0.219 Uiso 1 1 calc R . .
C99 C 1.400(3) 0.689(2) 0.3827(12) 0.138(11) Uani 1 1 d DU . .
H99A H 1.4096 0.6530 0.3503 0.166 Uiso 1 1 calc R . .
H99B H 1.3254 0.6788 0.3840 0.166 Uiso 1 1 calc R . .
C3 C 1.423(4) 0.804(2) 0.3877(18) 0.24(2) Uani 1 1 d DU . .
H3A H 1.3775 0.8288 0.3615 0.363 Uiso 1 1 calc R . .
H3B H 1.4966 0.8154 0.3857 0.363 Uiso 1 1 calc R . .
H3C H 1.4112 0.8413 0.4190 0.363 Uiso 1 1 calc R . .
C4 C 1.735(3) 0.716(3) 0.3447(15) 0.19(2) Uani 1 1 d DU . .
H4A H 1.8007 0.7565 0.3528 0.279 Uiso 1 1 calc R . .
H4B H 1.6762 0.7613 0.3447 0.279 Uiso 1 1 calc R . .
H4C H 1.7285 0.6721 0.3125 0.279 Uiso 1 1 calc R . .
C6 C 1.627(3) -0.143(2) 0.0726(12) 0.129(11) Uani 1 1 d DU . .
H6A H 1.5776 -0.1064 0.0916 0.154 Uiso 1 1 calc R . .
H6B H 1.6989 -0.1215 0.0898 0.154 Uiso 1 1 calc R . .
C7 C 1.366(2) 0.1461(16) 0.4404(11) 0.100(10) Uani 1 1 d DU . .
H7A H 1.2892 0.1433 0.4375 0.120 Uiso 1 1 calc R . .
H7B H 1.3834 0.1024 0.4111 0.120 Uiso 1 1 calc R . .
C12 C 1.272(4) -0.085(2) 0.254(2) 0.195(15) Uani 1 1 d DU . .
H12A H 1.2859 -0.0514 0.2893 0.234 Uiso 1 1 calc R . .
C441 C 1.268(4) -0.200(3) 0.249(2) 0.28(3) Uani 1 1 d DU . .
H44A H 1.3269 -0.2205 0.2712 0.423 Uiso 1 1 calc R . .
H44B H 1.2722 -0.2324 0.2153 0.423 Uiso 1 1 calc R . .
H44C H 1.2022 -0.2221 0.2558 0.423 Uiso 1 1 calc R . .
C101 C 1.4158(18) 0.4504(15) 0.2612(9) 0.040(6) Uiso 1 1 d DU . .
H10A H 1.4376 0.4622 0.2320 0.060 Uiso 1 1 calc R . .
H10B H 1.3527 0.4877 0.2655 0.060 Uiso 1 1 calc R . .
H10C H 1.4010 0.3775 0.2579 0.060 Uiso 1 1 calc R . .
C103 C 1.148(3) 0.300(2) 0.2998(11) 0.119(14) Uani 1 1 d DU . .
H10D H 1.0827 0.2630 0.2813 0.178 Uiso 1 1 calc R . .
H10E H 1.2040 0.2819 0.2820 0.178 Uiso 1 1 calc R . .
H10F H 1.1379 0.3729 0.3045 0.178 Uiso 1 1 calc R . .
C104 C 1.738(3) -0.552(2) 0.2194(8) 0.128(14) Uani 1 1 d DU . .
H10G H 1.7777 -0.5833 0.2449 0.192 Uiso 1 1 calc R . .
H10H H 1.6633 -0.5633 0.2170 0.192 Uiso 1 1 calc R . .
H10I H 1.7554 -0.4784 0.2273 0.192 Uiso 1 1 calc R . .
C120 C 1.608(5) -0.118(3) 0.0224(14) 0.25(2) Uani 1 1 d DU . .
H12B H 1.6176 -0.0446 0.0254 0.369 Uiso 1 1 calc R . .
H12C H 1.5358 -0.1396 0.0056 0.369 Uiso 1 1 calc R . .
H12D H 1.6568 -0.1539 0.0039 0.369 Uiso 1 1 calc R . .
C125 C 1.574(3) -0.274(3) 0.2318(8) 0.148(16) Uani 1 1 d DU . .
H12E H 1.5652 -0.2238 0.2607 0.223 Uiso 1 1 calc R . .
H12F H 1.6452 -0.2970 0.2363 0.223 Uiso 1 1 calc R . .
H12G H 1.5244 -0.3317 0.2269 0.223 Uiso 1 1 calc R . .
C130 C 1.502(2) 0.487(2) 0.3044(10) 0.082(8) Uani 1 1 d DU . .
H13A H 1.5133 0.5608 0.3080 0.098 Uiso 1 1 calc R . .
H1B3 H 1.5666 0.4538 0.2979 0.098 Uiso 1 1 calc R . .
C134 C 1.350(2) -0.433(3) 0.1348(9) 0.124(11) Uani 1 1 d DU . .
H13B H 1.3631 -0.5015 0.1422 0.149 Uiso 1 1 calc R . .
H13C H 1.3940 -0.3820 0.1607 0.149 Uiso 1 1 calc R . .
C138 C 1.232(3) -0.409(4) 0.1298(15) 0.21(2) Uani 1 1 d DU . .
H13D H 1.2099 -0.4130 0.1601 0.312 Uiso 1 1 calc R . .
H13E H 1.1911 -0.4592 0.1031 0.312 Uiso 1 1 calc R . .
H13F H 1.2220 -0.3409 0.1232 0.312 Uiso 1 1 calc R . .
C150 C 1.041(3) 0.248(3) 0.4586(16) 0.21(2) Uani 1 1 d DU . .
H15A H 1.0063 0.2181 0.4801 0.317 Uiso 1 1 calc R . .
H15B H 1.0499 0.1952 0.4309 0.317 Uiso 1 1 calc R . .
H15C H 0.9982 0.3013 0.4470 0.317 Uiso 1 1 calc R . .
C154 C 1.774(3) 0.345(3) 0.3687(15) 0.180(19) Uani 1 1 d DU . .
H15D H 1.8494 0.3365 0.3706 0.270 Uiso 1 1 calc R . .
H15E H 1.7499 0.3920 0.3472 0.270 Uiso 1 1 calc R . .
H15F H 1.7368 0.2791 0.3559 0.270 Uiso 1 1 calc R . .
C160 C 1.106(4) -0.682(2) 0.1577(11) 0.192(19) Uani 1 1 d DU . .
H16A H 1.1475 -0.6664 0.1909 0.288 Uiso 1 1 calc R . .
H16B H 1.0343 -0.7015 0.1584 0.288 Uiso 1 1 calc R . .
H16C H 1.1065 -0.6221 0.1432 0.288 Uiso 1 1 calc R . .
C167 C 1.155(4) 0.916(4) 0.3908(16) 0.22(2) Uani 1 1 d DU . .
H16D H 1.1160 0.8818 0.3589 0.326 Uiso 1 1 calc R . .
H16E H 1.2264 0.8928 0.3957 0.326 Uiso 1 1 calc R . .
H16F H 1.1560 0.9898 0.3928 0.326 Uiso 1 1 calc R . .
C170 C 1.904(4) 0.044(3) 0.2283(17) 0.21(2) Uani 1 1 d DU . .
H17A H 1.8967 -0.0007 0.1964 0.322 Uiso 1 1 calc R . .
H17B H 1.9781 0.0622 0.2417 0.322 Uiso 1 1 calc R . .
H17C H 1.8660 0.1061 0.2252 0.322 Uiso 1 1 calc R . .
C177 C 0.993(3) 0.917(3) 0.4227(18) 0.20(2) Uani 1 1 d U . .
H17D H 0.9589 0.8849 0.3896 0.297 Uiso 1 1 calc R . .
H17E H 0.9897 0.9911 0.4268 0.297 Uiso 1 1 calc R . .
H17F H 0.9575 0.8940 0.4458 0.297 Uiso 1 1 calc R . .
C215 C 1.768(3) -0.599(2) 0.1704(10) 0.109(11) Uani 1 1 d DU . .
H21A H 1.7540 -0.6732 0.1623 0.131 Uiso 1 1 calc R . .
H21B H 1.8432 -0.5847 0.1714 0.131 Uiso 1 1 calc R . .
C236 C 1.179(3) 0.558(3) 0.3984(16) 0.146(13) Uiso 1 1 d DU . .
H23A H 1.1935 0.6307 0.3992 0.175 Uiso 1 1 calc R . .
H23B H 1.1760 0.5152 0.3658 0.175 Uiso 1 1 calc R . .
C304 C 1.419(4) 0.110(3) 0.4853(16) 0.24(2) Uani 1 1 d DU . .
H30A H 1.3991 0.0382 0.4822 0.359 Uiso 1 1 calc R . .
H30B H 1.3971 0.1505 0.5137 0.359 Uiso 1 1 calc R . .
H30C H 1.4950 0.1176 0.4890 0.359 Uiso 1 1 calc R . .
C306 C 1.333(4) -0.061(2) 0.073(2) 0.22(2) Uani 1 1 d DU . .
H30D H 1.2675 -0.0267 0.0672 0.337 Uiso 1 1 calc R . .
H30E H 1.3713 -0.0585 0.0471 0.337 Uiso 1 1 calc R . .
H30F H 1.3762 -0.0275 0.1042 0.337 Uiso 1 1 calc R . .
C308 C 1.813(4) -0.863(3) 0.0768(18) 0.23(2) Uani 1 1 d DU . .
H30G H 1.8665 -0.9092 0.0664 0.346 Uiso 1 1 calc R . .
H30H H 1.7552 -0.9024 0.0821 0.346 Uiso 1 1 calc R . .
H30I H 1.8445 -0.8159 0.1070 0.346 Uiso 1 1 calc R . .
C314 C 1.311(2) -0.169(2) 0.0742(17) 0.158(14) Uani 1 1 d DU . .
H31A H 1.2730 -0.2046 0.0420 0.190 Uiso 1 1 calc R . .
H3B1 H 1.2667 -0.1719 0.0981 0.190 Uiso 1 1 calc R . .
C316 C 1.448(4) -0.818(2) 0.0966(17) 0.26(3) Uani 1 1 d DU . .
H31B H 1.4369 -0.8524 0.1221 0.384 Uiso 1 1 calc R . .
H31C H 1.4998 -0.8532 0.0795 0.384 Uiso 1 1 calc R . .
H31D H 1.3819 -0.8172 0.0736 0.384 Uiso 1 1 calc R . .
C330 C 1.154(2) -0.057(3) 0.226(2) 0.26(2) Uani 1 1 d DU . .
H33A H 1.1012 -0.0759 0.2434 0.385 Uiso 1 1 calc R . .
H33B H 1.1394 -0.0957 0.1928 0.385 Uiso 1 1 calc R . .
H33C H 1.1528 0.0156 0.2266 0.385 Uiso 1 1 calc R . .
C334 C 1.774(3) -0.804(3) 0.0382(13) 0.192(15) Uani 1 1 d DU . .
H33D H 1.8335 -0.7734 0.0283 0.230 Uiso 1 1 calc R . .
H33E H 1.7315 -0.8486 0.0094 0.230 Uiso 1 1 calc R . .
C440 C 1.161(4) -0.865(2) 0.1499(18) 0.25(2) Uani 1 1 d DU . .
H44D H 1.1927 -0.8451 0.1844 0.372 Uiso 1 1 calc R . .
H44E H 1.2031 -0.9157 0.1337 0.372 Uiso 1 1 calc R . .
H44F H 1.0900 -0.8937 0.1463 0.372 Uiso 1 1 calc R . .

loop_
_atom_site_aniso_label
_atom_site_aniso_U_11
_atom_site_aniso_U_22
_atom_site_aniso_U_33
_atom_site_aniso_U_23
_atom_site_aniso_U_13
_atom_site_aniso_U_12
Ta1 0.0625(9) 0.0499(6) 0.0548(11) 0.0195(6) -0.0001(8) -0.0074(6)
Ta2 0.0638(10) 0.0500(6) 0.0532(11) 0.0046(6) 0.0076(8) -0.0071(6)
Ta3 0.0456(9) 0.0552(6) 0.0509(11) 0.0029(6) 0.0087(8) -0.0060(6)
Ta4 0.0578(9) 0.0578(7) 0.0427(10) 0.0117(6) 0.0190(8) -0.0010(6)
Ba5 0.0500(12) 0.0502(8) 0.0484(15) 0.0059(8) 0.0099(10) 0.0049(8)
Ba6 0.0579(13) 0.0601(10) 0.0510(15) 0.0140(9) 0.0000(11) -0.0135(9)
Ba7 0.0791(15) 0.0599(10) 0.0440(15) 0.0008(9) 0.0117(11) 0.0063(10)
Ba8 0.0735(14) 0.0697(11) 0.0548(16) 0.0147(10) -0.0078(12) -0.0219(10)
O1 0.049(6) 0.047(7) 0.060(6) 0.001(6) -0.009(6) -0.005(6)
O2 0.063(5) 0.055(5) 0.018(8) 0.011(5) 0.004(5) -0.003(4)
O17 0.043(10) 0.048(5) 0.056(5) 0.004(5) 0.006(5) -0.013(6)
O18 0.019(6) 0.057(6) 0.044(7) 0.013(5) -0.007(6) 0.006(5)
O19 0.040(9) 0.085(10) 0.088(13) 0.014(10) 0.015(8) -0.010(7)
O23 0.051(6) 0.078(7) 0.063(12) 0.027(7) 0.024(7) 0.006(4)
O3 0.065(6) 0.075(6) 0.087(12) 0.054(9) -0.012(6) -0.026(5)
O7 0.038(7) 0.053(6) 0.113(12) 0.015(8) 0.005(7) -0.001(6)
O4 0.049(6) 0.043(7) 0.111(10) 0.007(6) 0.005(7) -0.010(5)
O20 0.061(8) 0.064(5) 0.049(11) 0.002(5) 0.017(7) 0.005(5)
O21 0.069(10) 0.054(5) 0.078(8) 0.003(6) 0.045(9) 0.002(5)
O8 0.081(6) 0.071(8) 0.069(7) -0.029(6) -0.002(6) -0.020(6)
O22 0.056(6) 0.064(9) 0.073(6) -0.020(7) 0.005(6) -0.021(5)
O5 0.086(10) 0.068(6) 0.076(6) 0.027(6) -0.040(7) -0.017(6)
O9 0.055(6) 0.096(7) 0.002(8) 0.020(6) -0.003(6) -0.012(5)
O24 0.081(11) 0.073(5) 0.052(6) 0.019(6) 0.012(6) -0.003(7)
O25 0.043(11) 0.075(9) 0.13(2) 0.039(10) 0.034(10) 0.010(7)
O10 0.070(9) 0.080(7) 0.071(15) -0.017(9) 0.033(9) 0.000(7)
O26 0.079(11) 0.070(6) 0.064(10) 0.024(6) 0.038(10) 0.017(6)
O6 0.086(9) 0.057(6) 0.110(16) 0.028(7) -0.020(10) 0.003(7)
O32 0.081(14) 0.057(7) 0.062(10) 0.003(7) 0.023(8) 0.021(8)
O16 0.069(8) 0.091(10) 0.076(11) 0.033(11) 0.019(9) -0.010(8)
O15 0.069(8) 0.076(10) 0.068(11) 0.026(9) -0.005(8) -0.028(8)
O31 0.113(16) 0.089(9) 0.086(13) -0.024(8) 0.041(11) -0.022(9)
O14 0.082(11) 0.074(8) 0.097(13) 0.004(8) -0.013(9) -0.015(8)
O30 0.078(13) 0.068(6) 0.074(13) 0.013(8) 0.016(9) 0.025(7)
O29 0.121(15) 0.108(11) 0.090(13) -0.012(9) 0.062(12) -0.016(10)
O28 0.110(18) 0.066(11) 0.137(19) -0.004(12) -0.033(13) 0.033(10)
O13 0.095(9) 0.068(10) 0.134(16) 0.015(9) -0.048(10) -0.018(7)
C35 0.125(19) 0.085(17) 0.059(13) -0.011(11) 0.003(17) 0.016(17)
C41 0.051(16) 0.076(12) 0.081(16) -0.004(12) 0.014(13) 0.027(10)
O12 0.130(19) 0.132(15) 0.123(16) 0.047(15) 0.060(16) -0.029(13)
O11 0.14(2) 0.084(11) 0.129(17) -0.007(11) -0.018(15) -0.023(12)
C46 0.09(2) 0.088(13) 0.093(19) 0.027(11) -0.012(16) -0.024(13)
C47 0.107(18) 0.084(16) 0.100(15) 0.027(15) 0.036(14) -0.028(12)
C48 0.11(2) 0.076(15) 0.10(2) -0.011(14) 0.048(15) 0.026(11)
C49 0.09(2) 0.15(2) 0.09(2) 0.06(2) 0.05(2) 0.051(18)
C51 0.12(2) 0.15(2) 0.20(3) 0.06(2) 0.06(2) -0.037(19)
C52 0.09(2) 0.066(14) 0.068(17) 0.013(10) 0.032(13) 0.025(13)
C53 0.101(19) 0.076(13) 0.111(19) 0.035(12) -0.041(14) -0.022(13)
O27 0.19(2) 0.142(16) 0.12(2) -0.063(13) 0.046(16) -0.077(14)
C56 0.11(2) 0.064(17) 0.15(2) 0.011(18) -0.058(17) 0.012(19)
C57 0.098(19) 0.076(14) 0.075(17) 0.021(11) 0.050(14) 0.030(12)
C58 0.14(2) 0.097(16) 0.074(19) -0.022(11) 0.037(13) -0.034(13)
C61 0.11(2) 0.088(13) 0.099(18) -0.008(12) -0.027(13) -0.015(13)
C62 0.073(14) 0.054(13) 0.14(2) 0.036(13) 0.032(14) 0.015(12)
C63 0.19(3) 0.15(2) 0.122(18) 0.07(2) 0.05(2) -0.04(2)
C64 0.073(10) 0.13(2) 0.065(16) 0.015(15) -0.002(14) -0.052(14)
C65 0.075(18) 0.17(3) 0.24(5) -0.04(3) 0.05(3) 0.06(3)
C66 0.070(19) 0.14(2) 0.116(16) 0.032(19) 0.024(16) -0.052(15)
C70 0.18(4) 0.10(2) 0.17(4) 0.04(2) -0.08(3) 0.007(19)
C72 0.11(2) 0.042(11) 0.071(17) 0.003(10) 0.013(13) 0.011(11)
C74 0.21(4) 0.13(3) 0.17(3) -0.03(2) -0.05(3) 0.04(3)
C75 0.18(3) 0.082(16) 0.16(3) 0.001(16) -0.02(2) -0.011(16)
C77 0.15(3) 0.24(3) 0.15(3) 0.02(3) 0.09(2) -0.07(2)
C78 0.18(3) 0.084(16) 0.05(2) -0.008(13) 0.028(17) -0.02(2)
C89 0.078(18) 0.104(18) 0.101(16) 0.034(17) -0.013(15) -0.045(13)
C92 0.14(2) 0.123(18) 0.13(2) 0.108(18) -0.012(15) -0.048(19)
C96 0.14(3) 0.14(3) 0.13(2) -0.01(3) -0.04(2) -0.07(2)
C8 0.066(14) 0.17(3) 0.20(4) 0.05(3) 0.00(2) 0.03(2)
C99 0.20(3) 0.16(2) 0.078(17) 0.063(19) 0.04(2) 0.093(19)
C3 0.35(6) 0.19(3) 0.24(5) 0.16(3) 0.06(5) 0.09(4)
C4 0.16(4) 0.24(4) 0.20(5) 0.08(3) 0.10(3) -0.08(3)
C6 0.14(2) 0.080(11) 0.21(3) 0.096(16) 0.09(2) 0.016(13)
C7 0.11(2) 0.075(9) 0.15(2) 0.047(17) 0.07(2) 0.014(12)
C12 0.17(3) 0.19(3) 0.21(3) -0.01(3) 0.05(2) -0.10(2)
C441 0.32(6) 0.22(3) 0.33(6) 0.11(4) 0.07(5) -0.04(4)
C103 0.18(4) 0.077(19) 0.08(2) 0.026(19) -0.02(2) 0.02(2)
C104 0.19(4) 0.10(2) 0.086(13) 0.03(2) 0.01(3) 0.02(3)
C120 0.36(6) 0.19(4) 0.24(4) 0.14(3) 0.10(5) 0.04(4)
C125 0.15(4) 0.21(4) 0.069(14) 0.04(2) -0.01(3) 0.01(3)
C130 0.09(2) 0.106(15) 0.055(9) 0.039(14) 0.009(16) 0.015(18)
C134 0.13(2) 0.21(3) 0.030(14) 0.004(13) 0.046(19) -0.04(2)
C138 0.15(3) 0.39(5) 0.11(4) 0.03(4) 0.10(3) 0.00(4)
C150 0.15(3) 0.21(4) 0.27(5) -0.05(4) 0.13(3) -0.11(3)
C154 0.16(4) 0.24(4) 0.21(5) 0.11(4) 0.14(3) 0.10(3)
C160 0.31(6) 0.21(3) 0.08(3) 0.08(2) 0.07(4) 0.03(4)
C167 0.23(4) 0.24(4) 0.14(2) -0.03(4) -0.02(3) -0.07(4)
C170 0.29(6) 0.13(3) 0.21(4) 0.06(2) 0.01(4) -0.02(4)
C177 0.13(3) 0.19(4) 0.20(5) -0.02(3) -0.07(2) 0.07(3)
C215 0.16(3) 0.096(16) 0.069(14) 0.045(15) -0.020(17) 0.015(17)
C304 0.26(5) 0.23(4) 0.29(5) 0.20(4) 0.05(4) 0.05(4)
C306 0.25(5) 0.12(2) 0.30(6) 0.04(3) 0.06(4) 0.08(3)
C308 0.20(5) 0.17(4) 0.31(5) 0.08(3) -0.03(4) 0.10(3)
C314 0.15(2) 0.13(2) 0.19(3) 0.02(3) 0.02(2) 0.070(17)
C316 0.29(5) 0.13(2) 0.32(6) 0.17(3) -0.11(4) -0.12(3)
C330 0.20(2) 0.32(5) 0.33(6) 0.21(4) 0.08(4) -0.06(4)
C334 0.19(3) 0.13(2) 0.24(3) 0.03(2) -0.01(3) 0.095(19)
C440 0.33(6) 0.20(3) 0.23(4) 0.14(3) 0.00(5) 0.00(4)

loop_
_atom_type_symbol
_atom_type_description
_atom_type_scat_dispersion_real
_atom_type_scat_dispersion_imag
_atom_type_scat_source
C C 0.0033 0.0016 'International Tables Vol C Tables 4.2.6.8 and 6.1.1.4'
H H 0.0000 0.0000 'International Tables Vol C Tables 4.2.6.8 and 6.1.1.4'
O O 0.0106 0.0060 'International Tables Vol C Tables 4.2.6.8 and 6.1.1.4'
Ba Ba -0.3244 2.2819 'International Tables Vol C Tables 4.2.6.8 and 6.1.1.4'
Ta Ta -0.7052 6.5227 'International Tables Vol C Tables 4.2.6.8 and 6.1.1.4'

loop_
_geom_angle_atom_site_label_1
_geom_angle_atom_site_label_2
_geom_angle_atom_site_label_3
_geom_angle
_geom_angle_site_symmetry_1
_geom_angle_site_symmetry_3
_geom_angle_publ_flag
O6 Ta1 O1 95.1(8) . . ?
O6 Ta1 O3 92.7(8) . . ?
O1 Ta1 O3 89.6(7) . . ?
O6 Ta1 O2 174.2(7) . . ?
O1 Ta1 O2 86.5(6) . . ?
O3 Ta1 O2 92.9(7) . . ?
O6 Ta1 O5 92.4(8) . . ?
O1 Ta1 O5 172.1(6) . . ?
O3 Ta1 O5 92.6(8) . . ?
O2 Ta1 O5 85.8(7) . . ?
O6 Ta1 O4 92.2(7) . . ?
O1 Ta1 O4 89.5(7) . . ?
O3 Ta1 O4 175.1(7) . . ?
O2 Ta1 O4 82.2(6) . . ?
O5 Ta1 O4 87.7(8) . . ?
O6 Ta1 Ba8 122.6(5) . . ?
O1 Ta1 Ba8 123.7(4) . . ?
O3 Ta1 Ba8 124.3(6) . . ?
O2 Ta1 Ba8 52.5(4) . . ?
O5 Ta1 Ba8 49.3(5) . . ?
O4 Ta1 Ba8 52.9(5) . . ?
O6 Ta1 Ba6 126.1(7) . 2_845 ?
O1 Ta1 Ba6 58.4(4) . 2_845 ?
O3 Ta1 Ba6 128.6(5) . 2_845 ?
O2 Ta1 Ba6 50.4(4) . 2_845 ?
O5 Ta1 Ba6 114.8(5) . 2_845 ?
O4 Ta1 Ba6 47.3(5) . 2_845 ?
Ba8 Ta1 Ba6 65.55(5) . 2_845 ?
O6 Ta1 Ba6 120.2(5) . . ?
O1 Ta1 Ba6 55.7(5) . . ?
O3 Ta1 Ba6 44.4(5) . . ?
O2 Ta1 Ba6 65.2(4) . . ?
O5 Ta1 Ba6 122.0(6) . . ?
O4 Ta1 Ba6 131.8(5) . . ?
Ba8 Ta1 Ba6 116.72(5) . . ?
Ba6 Ta1 Ba6 84.66(5) 2_845 . ?
O10 Ta2 O9 95.6(7) . . ?
O10 Ta2 O8 90.4(8) . . ?
O9 Ta2 O8 99.1(7) . . ?
O10 Ta2 O2 172.5(7) . . ?
O9 Ta2 O2 91.9(6) . . ?
O8 Ta2 O2 88.0(7) . . ?
O10 Ta2 O1 94.4(8) . 2_845 ?
O9 Ta2 O1 87.2(6) . 2_845 ?
O8 Ta2 O1 171.6(7) . 2_845 ?
O2 Ta2 O1 86.3(7) . 2_845 ?
O10 Ta2 O7 90.5(7) . . ?
O9 Ta2 O7 173.8(7) . . ?
O8 Ta2 O7 81.0(8) . . ?
O2 Ta2 O7 82.0(6) . . ?
O1 Ta2 O7 92.1(7) 2_845 . ?
O10 Ta2 Ba8 122.1(6) . . ?
O9 Ta2 Ba8 124.7(5) . . ?
O8 Ta2 Ba8 48.1(6) . . ?
O2 Ta2 Ba8 52.2(4) . . ?
O1 Ta2 Ba8 123.6(5) 2_845 . ?
O7 Ta2 Ba8 51.1(5) . . ?
O10 Ta2 Ba6 124.3(6) . 2_845 ?
O9 Ta2 Ba6 126.3(5) . 2_845 ?
O8 Ta2 Ba6 113.2(6) . 2_845 ?
O2 Ta2 Ba6 50.1(4) . 2_845 ?
O1 Ta2 Ba6 58.4(5) 2_845 2_845 ?
O7 Ta2 Ba6 48.9(5) . 2_845 ?
Ba8 Ta2 Ba6 65.46(5) . 2_845 ?
O10 Ta2 Ba6 121.1(5) . . ?
O9 Ta2 Ba6 42.2(5) . . ?
O8 Ta2 Ba6 127.0(5) . . ?
O2 Ta2 Ba6 65.2(4) . . ?
O1 Ta2 Ba6 55.4(4) 2_845 . ?
O7 Ta2 Ba6 133.4(5) . . ?
Ba8 Ta2 Ba6 116.42(5) . . ?
Ba6 Ta2 Ba6 84.54(5) 2_845 . ?
O19 Ta3 O22 88.0(8) . . ?
O19 Ta3 O18 177.0(7) . . ?
O22 Ta3 O18 89.6(7) . . ?
O19 Ta3 O17 93.7(8) . . ?
O22 Ta3 O17 176.3(7) . . ?
O18 Ta3 O17 88.6(6) . . ?
O19 Ta3 O20 90.9(8) . . ?
O22 Ta3 O20 93.8(8) . . ?
O18 Ta3 O20 91.0(6) . . ?
O17 Ta3 O20 89.5(7) . . ?
O19 Ta3 O21 92.9(7) . . ?
O22 Ta3 O21 85.4(8) . . ?
O18 Ta3 O21 85.1(6) . . ?
O17 Ta3 O21 91.2(7) . . ?
O20 Ta3 O21 176.1(7) . . ?
O19 Ta3 Ba7 124.0(6) . . ?
O22 Ta3 Ba7 51.4(5) . . ?
O18 Ta3 Ba7 53.0(4) . . ?
O17 Ta3 Ba7 125.1(5) . . ?
O20 Ta3 Ba7 123.7(5) . . ?
O21 Ta3 Ba7 53.1(5) . . ?
O19 Ta3 Ba5 127.6(6) . 2_866 ?
O22 Ta3 Ba5 116.5(6) . 2_866 ?
O18 Ta3 Ba5 52.2(4) . 2_866 ?
O17 Ta3 Ba5 59.9(5) . 2_866 ?
O20 Ta3 Ba5 129.0(5) . 2_866 ?
O21 Ta3 Ba5 48.6(5) . 2_866 ?
Ba7 Ta3 Ba5 65.33(5) . 2_866 ?
O19 Ta3 Ba5 118.3(6) . . ?
O22 Ta3 Ba5 126.1(5) . . ?
O18 Ta3 Ba5 64.6(4) . . ?
O17 Ta3 Ba5 55.7(4) . . ?
O20 Ta3 Ba5 44.5(5) . . ?
O21 Ta3 Ba5 133.5(5) . . ?
Ba7 Ta3 Ba5 116.93(5) . . ?
Ba5 Ta3 Ba5 85.08(4) 2_866 . ?
O24 Ta4 O26 93.0(8) . . ?
O24 Ta4 O25 92.4(9) . . ?
O26 Ta4 O25 95.8(7) . . ?
O24 Ta4 O17 170.5(7) . 2_866 ?
O26 Ta4 O17 89.1(8) . 2_866 ?
O25 Ta4 O17 96.6(8) . 2_866 ?
O24 Ta4 O18 83.0(7) . . ?
O26 Ta4 O18 90.6(6) . . ?
O25 Ta4 O18 172.4(7) . . ?
O17 Ta4 O18 87.8(6) 2_866 . ?
O24 Ta4 O23 88.3(8) . . ?
O26 Ta4 O23 175.0(7) . . ?
O25 Ta4 O23 89.0(7) . . ?
O17 Ta4 O23 88.8(7) 2_866 . ?
O18 Ta4 O23 84.8(6) . . ?
O24 Ta4 Ba7 48.4(5) . . ?
O26 Ta4 Ba7 125.1(5) . . ?
O25 Ta4 Ba7 119.0(6) . . ?
O17 Ta4 Ba7 123.5(4) 2_866 . ?
O18 Ta4 Ba7 53.5(4) . . ?
O23 Ta4 Ba7 53.1(5) . . ?
O24 Ta4 Ba5 113.8(5) . 2_866 ?
O26 Ta4 Ba5 127.4(5) . 2_866 ?
O25 Ta4 Ba5 125.3(6) . 2_866 ?
O17 Ta4 Ba5 58.2(4) 2_866 2_866 ?
O18 Ta4 Ba5 52.3(4) . 2_866 ?
O23 Ta4 Ba5 47.8(5) . 2_866 ?
Ba7 Ta4 Ba5 65.46(5) . 2_866 ?
O24 Ta4 Ba5 119.8(6) . . ?
O26 Ta4 Ba5 43.0(5) . . ?
O25 Ta4 Ba5 123.6(5) . . ?
O17 Ta4 Ba5 57.0(5) 2_866 . ?
O18 Ta4 Ba5 64.0(4) . . ?
O23 Ta4 Ba5 132.4(5) . . ?
Ba7 Ta4 Ba5 116.77(5) . . ?
Ba5 Ta4 Ba5 84.78(5) 2_866 . ?
O30 Ba5 O26 95.3(6) . . ?
O30 Ba5 O32 63.5(6) . . ?
O26 Ba5 O32 134.0(5) . . ?
O30 Ba5 O20 87.8(5) . . ?
O26 Ba5 O20 78.6(5) . . ?
O32 Ba5 O20 135.3(5) . . ?
O30 Ba5 O23 105.2(6) . 2_866 ?
O26 Ba5 O23 156.5(5) . 2_866 ?
O32 Ba5 O23 67.3(5) . 2_866 ?
O20 Ba5 O23 90.6(5) . 2_866 ?
O30 Ba5 O21 114.3(5) . 2_866 ?
O26 Ba5 O21 88.8(5) . 2_866 ?
O32 Ba5 O21 67.6(5) . 2_866 ?
O20 Ba5 O21 155.6(5) . 2_866 ?
O23 Ba5 O21 93.0(5) 2_866 2_866 ?
O30 Ba5 O18 155.3(5) . 2_866 ?
O26 Ba5 O18 106.1(5) . 2_866 ?
O32 Ba5 O18 92.3(5) . 2_866 ?
O20 Ba5 O18 108.2(5) . 2_866 ?
O23 Ba5 O18 57.3(5) 2_866 2_866 ?
O21 Ba5 O18 55.2(4) 2_866 2_866 ?
O30 Ba5 O17 135.0(5) . . ?
O26 Ba5 O17 100.8(4) . . ?
O32 Ba5 O17 123.4(5) . . ?
O20 Ba5 O17 55.4(5) . . ?
O23 Ba5 O17 56.4(5) 2_866 . ?
O21 Ba5 O17 107.8(4) 2_866 . ?
O18 Ba5 O17 53.4(4) 2_866 . ?
O30 Ba5 O17 144.6(5) . 2_866 ?
O26 Ba5 O17 53.8(5) . 2_866 ?
O32 Ba5 O17 123.2(5) . 2_866 ?
O20 Ba5 O17 100.3(4) . 2_866 ?
O23 Ba5 O17 109.0(5) 2_866 2_866 ?
O21 Ba5 O17 55.8(4) 2_866 2_866 ?
O18 Ba5 O17 52.6(5) 2_866 2_866 ?
O17 Ba5 O17 74.0(4) . 2_866 ?
O30 Ba5 C90 84.4(8) . 2_866 ?
O26 Ba5 C90 155.8(7) . 2_866 ?
O32 Ba5 C90 67.1(7) . 2_866 ?
O20 Ba5 C90 77.1(7) . 2_866 ?
O23 Ba5 C90 24.3(7) 2_866 2_866 ?
O21 Ba5 C90 113.4(8) 2_866 2_866 ?
O18 Ba5 C90 81.1(8) 2_866 2_866 ?
O17 Ba5 C90 64.5(7) . 2_866 ?
O17 Ba5 C90 130.9(8) 2_866 2_866 ?
O30 Ba5 Ta3 146.2(4) . 2_866 ?
O26 Ba5 Ta3 82.8(4) . 2_866 ?
O32 Ba5 Ta3 93.9(4) . 2_866 ?
O20 Ba5 Ta3 124.3(4) . 2_866 ?
O23 Ba5 Ta3 86.3(4) 2_866 2_866 ?
O21 Ba5 Ta3 32.2(3) 2_866 2_866 ?
O18 Ba5 Ta3 31.5(3) 2_866 2_866 ?
O17 Ba5 Ta3 77.8(3) . 2_866 ?
O17 Ba5 Ta3 32.2(3) 2_866 2_866 ?
C90 Ba5 Ta3 110.7(7) 2_866 2_866 ?
O30 Ba5 Ta4 137.6(4) . 2_866 ?
O26 Ba5 Ta4 123.6(4) . 2_866 ?
O32 Ba5 Ta4 94.4(4) . 2_866 ?
O20 Ba5 Ta4 84.4(4) . 2_866 ?
O23 Ba5 Ta4 33.6(4) 2_866 2_866 ?
O21 Ba5 Ta4 85.3(3) 2_866 2_866 ?
O18 Ba5 Ta4 32.5(3) 2_866 2_866 ?
O17 Ba5 Ta4 31.8(3) . 2_866 ?
O17 Ba5 Ta4 77.7(3) 2_866 2_866 ?
C90 Ba5 Ta4 53.2(7) 2_866 2_866 ?
Ta3 Ba5 Ta4 63.80(4) 2_866 2_866 ?
O16 Ba6 O9 93.1(5) . . ?
O16 Ba6 O15 65.7(6) . . ?
O9 Ba6 O15 136.5(5) . . ?
O16 Ba6 O4 113.2(6) . 2_845 ?
O9 Ba6 O4 89.3(5) . 2_845 ?
O15 Ba6 O4 67.9(5) . 2_845 ?
O16 Ba6 O3 86.7(6) . . ?
O9 Ba6 O3 79.4(5) . . ?
O15 Ba6 O3 132.5(5) . . ?
O4 Ba6 O3 157.8(4) 2_845 . ?
O16 Ba6 O7 108.1(5) . 2_845 ?
O9 Ba6 O7 156.3(5) . 2_845 ?
O15 Ba6 O7 64.6(5) . 2_845 ?
O4 Ba6 O7 91.7(5) 2_845 2_845 ?
O3 Ba6 O7 91.1(6) . 2_845 ?
O16 Ba6 O2 156.4(5) . 2_845 ?
O9 Ba6 O2 107.5(4) . 2_845 ?
O15 Ba6 O2 91.0(5) . 2_845 ?
O4 Ba6 O2 57.1(5) 2_845 2_845 ?
O3 Ba6 O2 108.0(5) . 2_845 ?
O7 Ba6 O2 54.7(4) 2_845 2_845 ?
O16 Ba6 O1 143.3(5) . 2_845 ?
O9 Ba6 O1 54.3(4) . 2_845 ?
O15 Ba6 O1 124.3(5) . 2_845 ?
O4 Ba6 O1 57.0(4) 2_845 2_845 ?
O3 Ba6 O1 101.2(4) . 2_845 ?
O7 Ba6 O1 107.5(4) 2_845 2_845 ?
O2 Ba6 O1 53.5(4) 2_845 2_845 ?
O16 Ba6 O1 135.8(5) . . ?
O9 Ba6 O1 100.2(4) . . ?
O15 Ba6 O1 121.7(5) . . ?
O4 Ba6 O1 109.0(5) 2_845 . ?
O3 Ba6 O1 55.3(5) . . ?
O7 Ba6 O1 57.2(4) 2_845 . ?
O2 Ba6 O1 52.9(5) 2_845 . ?
O1 Ba6 O1 73.2(5) 2_845 . ?
O16 Ba6 Ta1 146.2(4) . 2_845 ?
O9 Ba6 Ta1 82.9(3) . 2_845 ?
O15 Ba6 Ta1 94.5(4) . 2_845 ?
O4 Ba6 Ta1 33.6(3) 2_845 2_845 ?
O3 Ba6 Ta1 125.0(3) . 2_845 ?
O7 Ba6 Ta1 84.9(3) 2_845 2_845 ?
O2 Ba6 Ta1 32.7(3) 2_845 2_845 ?
O1 Ba6 Ta1 31.9(3) 2_845 2_845 ?
O1 Ba6 Ta1 77.7(3) . 2_845 ?
O16 Ba6 Ta2 139.0(4) . 2_845 ?
O9 Ba6 Ta2 124.0(3) . 2_845 ?
O15 Ba6 Ta2 92.3(4) . 2_845 ?
O4 Ba6 Ta2 86.5(4) 2_845 2_845 ?
O3 Ba6 Ta2 84.0(4) . 2_845 ?
O7 Ba6 Ta2 32.7(3) 2_845 2_845 ?
O2 Ba6 Ta2 31.8(3) 2_845 2_845 ?
O1 Ba6 Ta2 77.7(3) 2_845 2_845 ?
O1 Ba6 Ta2 32.2(3) . 2_845 ?
Ta1 Ba6 Ta2 64.27(4) 2_845 2_845 ?
O16 Ba6 Ta1 116.7(4) . . ?
O9 Ba6 Ta1 77.6(4) . . ?
O15 Ba6 Ta1 145.5(4) . . ?
O4 Ba6 Ta1 128.8(3) 2_845 . ?
O3 Ba6 Ta1 30.0(3) . . ?
O7 Ba6 Ta1 83.4(3) 2_845 . ?
O2 Ba6 Ta1 80.0(3) 2_845 . ?
O1 Ba6 Ta1 76.1(3) 2_845 . ?
O1 Ba6 Ta1 30.8(3) . . ?
Ta1 Ba6 Ta1 95.34(5) 2_845 . ?
Ta2 Ba6 Ta1 62.96(4) 2_845 . ?
O29 Ba7 O31 69.0(7) . . ?
O29 Ba7 O32 97.4(7) . 2_866 ?
O31 Ba7 O32 103.8(6) . 2_866 ?
O29 Ba7 O24 90.4(6) . . ?
O31 Ba7 O24 132.1(7) . . ?
O32 Ba7 O24 121.9(5) 2_866 . ?
O29 Ba7 O22 142.4(7) . . ?
O31 Ba7 O22 91.0(6) . . ?
O32 Ba7 O22 118.7(6) 2_866 . ?
O24 Ba7 O22 79.8(5) . . ?
O29 Ba7 O18 140.2(5) . . ?
O31 Ba7 O18 145.9(6) . . ?
O32 Ba7 O18 90.9(5) 2_866 . ?
O24 Ba7 O18 53.2(5) . . ?
O22 Ba7 O18 55.2(4) . . ?
O29 Ba7 O23 93.5(6) . . ?
O31 Ba7 O23 158.1(6) . . ?
O32 Ba7 O23 64.4(5) 2_866 . ?
O24 Ba7 O23 57.7(5) . . ?
O22 Ba7 O23 110.7(5) . . ?
O18 Ba7 O23 55.6(4) . . ?
O29 Ba7 O21 160.0(7) . . ?
O31 Ba7 O21 105.0(6) . . ?
O32 Ba7 O21 64.9(5) 2_866 . ?
O24 Ba7 O21 106.6(5) . . ?
O22 Ba7 O21 53.8(5) . . ?
O18 Ba7 O21 53.7(4) . . ?
O23 Ba7 O21 87.0(5) . . ?
O29 Ba7 Ta4 107.4(4) . . ?
O31 Ba7 Ta4 162.1(5) . . ?
O32 Ba7 Ta4 94.0(3) 2_866 . ?
O24 Ba7 Ta4 30.4(4) . . ?
O22 Ba7 Ta4 81.8(3) . . ?
O18 Ba7 Ta4 32.9(3) . . ?
O23 Ba7 Ta4 34.3(3) . . ?
O21 Ba7 Ta4 84.0(3) . . ?
O29 Ba7 Ta3 167.1(5) . . ?
O31 Ba7 Ta3 115.6(5) . . ?
O32 Ba7 Ta3 93.2(4) 2_866 . ?
O24 Ba7 Ta3 77.8(4) . . ?
O22 Ba7 Ta3 30.9(4) . . ?
O18 Ba7 Ta3 31.7(3) . . ?
O23 Ba7 Ta3 84.5(4) . . ?
O21 Ba7 Ta3 32.8(3) . . ?
Ta4 Ba7 Ta3 64.31(4) . . ?
O29 Ba7 Ba5 127.9(6) . 2_866 ?
O31 Ba7 Ba5 138.9(5) . 2_866 ?
O32 Ba7 Ba5 43.5(3) 2_866 2_866 ?
O24 Ba7 Ba5 88.1(4) . 2_866 ?
O22 Ba7 Ba5 88.3(4) . 2_866 ?
O18 Ba7 Ba5 47.4(3) . 2_866 ?
O23 Ba7 Ba5 44.1(4) . 2_866 ?
O21 Ba7 Ba5 44.8(3) . 2_866 ?
Ta4 Ba7 Ba5 57.68(4) . 2_866 ?
Ta3 Ba7 Ba5 57.56(4) . 2_866 ?
O13 Ba8 O14 67.8(6) . . ?
O13 Ba8 O15 108.2(7) . 2_845 ?
O14 Ba8 O15 104.8(6) . 2_845 ?
O13 Ba8 O8 133.3(7) . . ?
O14 Ba8 O8 89.1(6) . . ?
O15 Ba8 O8 117.0(6) 2_845 . ?
O13 Ba8 O5 82.4(5) . . ?
O14 Ba8 O5 129.3(6) . . ?
O15 Ba8 O5 123.5(5) 2_845 . ?
O8 Ba8 O5 82.5(6) . . ?
O13 Ba8 O7 167.5(5) . . ?
O14 Ba8 O7 104.6(6) . . ?
O15 Ba8 O7 63.2(5) 2_845 . ?
O8 Ba8 O7 53.8(5) . . ?
O5 Ba8 O7 109.8(5) . . ?
O13 Ba8 O4 97.9(6) . . ?
O14 Ba8 O4 159.7(6) . . ?
O15 Ba8 O4 64.8(5) 2_845 . ?
O8 Ba8 O4 111.0(4) . . ?
O5 Ba8 O4 58.7(5) . . ?
O7 Ba8 O4 86.6(5) . . ?
O13 Ba8 O2 138.1(5) . . ?
O14 Ba8 O2 145.4(6) . . ?
O15 Ba8 O2 88.9(5) 2_845 . ?
O8 Ba8 O2 56.6(4) . . ?
O5 Ba8 O2 56.9(5) . . ?
O7 Ba8 O2 53.4(4) . . ?
O4 Ba8 O2 54.5(4) . . ?
O13 Ba8 Ta1 106.0(4) . . ?
O14 Ba8 Ta1 161.0(5) . . ?
O15 Ba8 Ta1 94.1(3) 2_845 . ?
O8 Ba8 Ta1 82.6(3) . . ?
O5 Ba8 Ta1 32.7(4) . . ?
O7 Ba8 Ta1 84.3(3) . . ?
O4 Ba8 Ta1 34.2(3) . . ?
O2 Ba8 Ta1 33.0(3) . . ?
O13 Ba8 Ta2 158.8(6) . . ?
O14 Ba8 Ta2 114.5(5) . . ?
O15 Ba8 Ta2 91.9(4) 2_845 . ?
O8 Ba8 Ta2 31.2(3) . . ?
O5 Ba8 Ta2 80.7(4) . . ?
O7 Ba8 Ta2 33.0(3) . . ?
O4 Ba8 Ta2 84.1(3) . . ?
O2 Ba8 Ta2 32.1(3) . . ?
Ta1 Ba8 Ta2 64.51(4) . . ?
O13 Ba8 Ba6 135.5(6) . 2_845 ?
O14 Ba8 Ba6 139.7(5) . 2_845 ?
O15 Ba8 Ba6 43.2(3) 2_845 2_845 ?
O8 Ba8 Ba6 88.4(4) . 2_845 ?
O5 Ba8 Ba6 90.1(4) . 2_845 ?
O7 Ba8 Ba6 44.9(4) . 2_845 ?
O4 Ba8 Ba6 43.5(4) . 2_845 ?
O2 Ba8 Ba6 45.8(3) . 2_845 ?
Ta1 Ba8 Ba6 57.39(4) . 2_845 ?
Ta2 Ba8 Ba6 57.40(5) . 2_845 ?
Ta1 O1 Ta2 174.8(9) . 2_845 ?
Ta1 O1 Ba6 89.7(5) . 2_845 ?
Ta2 O1 Ba6 93.5(6) 2_845 2_845 ?
Ta1 O1 Ba6 93.5(6) . . ?
Ta2 O1 Ba6 89.4(6) 2_845 . ?
Ba6 O1 Ba6 106.8(5) 2_845 . ?
Ta2 O2 Ta1 162.3(8) . . ?
Ta2 O2 Ba6 98.1(6) . 2_845 ?
Ta1 O2 Ba6 96.9(6) . 2_845 ?
Ta2 O2 Ba8 95.7(5) . . ?
Ta1 O2 Ba8 94.5(6) . . ?
Ba6 O2 Ba8 87.1(4) 2_845 . ?
Ta4 O17 Ta3 176.8(8) 2_866 . ?
Ta4 O17 Ba5 90.0(5) 2_866 . ?
Ta3 O17 Ba5 93.0(6) . . ?
Ta4 O17 Ba5 92.3(6) 2_866 2_866 ?
Ta3 O17 Ba5 87.9(6) . 2_866 ?
Ba5 O17 Ba5 106.0(4) . 2_866 ?
Ta3 O18 Ta4 166.0(8) . . ?
Ta3 O18 Ba5 96.3(6) . 2_866 ?
Ta4 O18 Ba5 95.2(5) . 2_866 ?
Ta3 O18 Ba7 95.3(5) . . ?
Ta4 O18 Ba7 93.6(6) . . ?
Ba5 O18 Ba7 85.1(4) 2_866 . ?
C77 O19 Ta3 155(2) . . ?
C90 O23 Ta4 132.0(19) . . ?
C90 O23 Ba5 98(2) . 2_866 ?
Ta4 O23 Ba5 98.6(7) . 2_866 ?
C90 O23 Ba7 132.5(19) . . ?
Ta4 O23 Ba7 92.6(7) . . ?
Ba5 O23 Ba7 88.5(4) 2_866 . ?
C92 O3 Ta1 133.4(17) . . ?
C92 O3 Ba6 119.3(16) . . ?
Ta1 O3 Ba6 105.6(7) . . ?
C6 O7 Ta2 128.9(17) . . ?
C6 O7 Ba6 122.0(14) . 2_845 ?
Ta2 O7 Ba6 98.4(6) . 2_845 ?
C6 O7 Ba8 113.2(15) . . ?
Ta2 O7 Ba8 95.9(6) . . ?
Ba6 O7 Ba8 88.9(5) 2_845 . ?
C62 O4 Ta1 128.3(13) . . ?
C62 O4 Ba6 111.5(16) . 2_845 ?
Ta1 O4 Ba6 99.1(6) . 2_845 ?
C62 O4 Ba8 126.8(12) . . ?
Ta1 O4 Ba8 93.0(7) . . ?
Ba6 O4 Ba8 89.1(4) 2_845 . ?
C236 O20 Ta3 130.9(18) . . ?
C236 O20 Ba5 110.3(15) . . ?
Ta3 O20 Ba5 105.6(7) . . ?
C7 O21 Ta3 129.7(16) . . ?
C7 O21 Ba5 126.8(15) . 2_866 ?
Ta3 O21 Ba5 99.1(5) . 2_866 ?
C7 O21 Ba7 106.0(14) . . ?
Ta3 O21 Ba7 94.1(6) . . ?
Ba5 O21 Ba7 87.4(4) 2_866 . ?
C35 O8 Ta2 132.1(18) . . ?
C35 O8 Ba8 117.9(17) . . ?
Ta2 O8 Ba8 100.8(7) . . ?
C64 O22 Ta3 135.5(17) . . ?
C64 O22 Ba7 116.5(16) . . ?
Ta3 O22 Ba7 97.7(7) . . ?
C215 O5 Ta1 132.8(16) . . ?
C215 O5 Ba8 116.0(16) . . ?
Ta1 O5 Ba8 98.0(7) . . ?
C134 O9 Ta2 123.7(16) . . ?
C134 O9 Ba6 121.0(17) . . ?
Ta2 O9 Ba6 109.0(7) . . ?
C130 O24 Ta4 129.7(16) . . ?
C130 O24 Ba7 114.8(17) . . ?
Ta4 O24 Ba7 101.2(8) . . ?
C51 O25 Ta4 172(3) . . ?
C314 O10 Ta2 145.9(18) . . ?
C99 O26 Ta4 132(2) . . ?
C99 O26 Ba5 116(2) . . ?
Ta4 O26 Ba5 108.4(8) . . ?
C334 O6 Ta1 155(2) . . ?
C72 O32 Ba5 136(2) . . ?
C72 O32 Ba7 132(2) . 2_866 ?
Ba5 O32 Ba7 91.7(5) . 2_866 ?
C47 O16 Ba6 134(2) . . ?
C89 O15 Ba6 138(2) . . ?
C89 O15 Ba8 129(2) . 2_845 ?
Ba6 O15 Ba8 92.9(5) . 2_845 ?
C58 O31 Ba7 129.0(19) . . ?
C61 O14 Ba8 133(2) . . ?
C41 O30 Ba5 141(2) . . ?
C57 O29 Ba7 139.1(18) . . ?
C41 O28 C56 123(3) . . ?
C53 O13 Ba8 136(2) . . ?
C125 C35 O8 105.5(16) . . ?
O30 C41 O28 121(3) . . ?
O30 C41 C52 120(3) . . ?
O28 C41 C52 117(2) . . ?
C47 O12 C63 128(3) . . ?
C61 O11 C75 116(3) . . ?
C53 C46 C61 137(4) . . ?
O16 C47 O12 112(3) . . ?
O16 C47 C66 130(3) . . ?
O12 C47 C66 119(3) . . ?
C58 C48 C57 119(3) . . ?
C4 C51 O25 134(3) . . ?
C72 C52 C41 125(3) . . ?
O13 C53 C46 123(3) . . ?
O13 C53 C70 117(3) . . ?
C46 C53 C70 120(3) . . ?
C58 O27 C12 122(3) . . ?
O28 C56 C177 111(4) . . ?
O28 C56 C167 112(4) . . ?
C177 C56 C167 110(4) . . ?
O29 C57 C49 115(3) . . ?
O29 C57 C48 128(3) . . ?
C49 C57 C48 117(3) . . ?
O31 C58 O27 114(3) . . ?
O31 C58 C48 134(3) . . ?
O27 C58 C48 112(3) . . ?
O14 C61 O11 117(3) . . ?
O14 C61 C46 121(3) . . ?
O11 C61 C46 122(3) . . ?
C8 C62 O4 105.1(17) . . ?
C160 C63 O12 114(3) . . ?
C160 C63 C440 110.8(16) . . ?
O12 C63 C440 113(3) . . ?
O22 C64 C103 110(2) . . ?
C89 C66 C47 130(3) . . ?
O32 C72 C52 130(3) . . ?
O32 C72 C78 112(3) . . ?
C52 C72 C78 118(3) . . ?
O11 C75 C74 101(3) . . ?
O11 C75 C170 110(4) . . ?
C74 C75 C170 104(3) . . ?
O19 C77 C150 114(3) . . ?
O15 C89 C66 123(3) . . ?
O15 C89 C96 118(3) . . ?
C66 C89 C96 119(3) . . ?
O23 C90 C154 102(3) . . ?
O23 C90 Ba5 57.6(17) . 2_866 ?
C154 C90 Ba5 139(2) . 2_866 ?
C316 C92 O3 106(3) . . ?
C3 C99 O26 116(2) . . ?
C120 C6 O7 109(2) . . ?
C304 C7 O21 107.3(16) . . ?
C441 C12 O27 115(3) . . ?
C441 C12 C330 105(3) . . ?
O27 C12 C330 106(4) . . ?
C101 C130 O24 116(3) . . ?
C138 C134 O9 104.4(17) . . ?
C104 C215 O5 104.8(17) . . ?
C65 C236 O20 82(3) . . ?
C306 C314 O10 109.2(18) . . ?
O6 C334 C308 107.0(17) . . ?

loop_
_geom_bond_atom_site_label_1
_geom_bond_atom_site_label_2
_geom_bond_distance
_geom_bond_site_symmetry_2
_geom_bond_publ_flag
Ta1 O6 1.883(17) . ?
Ta1 O1 1.939(18) . ?
Ta1 O3 1.961(16) . ?
Ta1 O2 1.999(15) . ?
Ta1 O5 1.995(17) . ?
Ta1 O4 2.055(16) . ?
Ta1 Ba8 3.6558(19) . ?
Ta1 Ba6 3.669(2) 2_845 ?
Ta1 Ba6 3.781(2) . ?
Ta2 O10 1.870(17) . ?
Ta2 O9 1.930(14) . ?
Ta2 O8 1.929(17) . ?
Ta2 O2 1.953(16) . ?
Ta2 O1 1.958(18) 2_845 ?
Ta2 O7 2.003(15) . ?
Ta2 Ba8 3.662(2) . ?
Ta2 Ba6 3.673(2) 2_845 ?
Ta2 Ba6 3.7866(18) . ?
Ta3 O19 1.860(17) . ?
Ta3 O22 1.897(18) . ?
Ta3 O18 1.933(15) . ?
Ta3 O17 1.961(17) . ?
Ta3 O20 1.950(17) . ?
Ta3 O21 1.988(16) . ?
Ta3 Ba7 3.660(2) . ?
Ta3 Ba5 3.678(2) 2_866 ?
Ta3 Ba5 3.7765(18) . ?
Ta4 O24 1.883(19) . ?
Ta4 O26 1.914(17) . ?
Ta4 O25 1.938(17) . ?
Ta4 O17 1.941(17) 2_866 ?
Ta4 O18 1.985(14) . ?
Ta4 O23 2.059(18) . ?
Ta4 Ba7 3.6459(19) . ?
Ta4 Ba5 3.679(2) 2_866 ?
Ta4 Ba5 3.797(2) . ?
Ba5 O30 2.619(18) . ?
Ba5 O26 2.731(18) . ?
Ba5 O32 2.728(17) . ?
Ba5 O20 2.751(16) . ?
Ba5 O23 2.757(18) 2_866 ?
Ba5 O21 2.795(17) 2_866 ?
Ba5 O18 2.924(15) 2_866 ?
Ba5 O17 3.126(14) . ?
Ba5 O17 3.185(16) 2_866 ?
Ba5 C90 3.23(4) 2_866 ?
Ba5 Ta3 3.678(2) 2_866 ?
Ba5 Ta4 3.679(2) 2_866 ?
Ba6 O16 2.654(17) . ?
Ba6 O9 2.689(15) . ?
Ba6 O15 2.717(17) . ?
Ba6 O4 2.731(18) 2_845 ?
Ba6 O3 2.747(18) . ?
Ba6 O7 2.798(18) 2_845 ?
Ba6 O2 2.848(15) 2_845 ?
Ba6 O1 3.124(14) 2_845 ?
Ba6 O1 3.128(17) . ?
Ba6 Ta1 3.669(2) 2_845 ?
Ba6 Ta2 3.673(2) 2_845 ?
Ba7 O29 2.50(2) . ?
Ba7 O31 2.603(18) . ?
Ba7 O32 2.790(19) 2_866 ?
Ba7 O24 2.779(16) . ?
Ba7 O22 2.886(18) . ?
Ba7 O18 2.935(15) . ?
Ba7 O23 2.917(18) . ?
Ba7 O21 2.934(18) . ?
Ba7 Ba5 3.961(3) 2_866 ?
Ba8 O13 2.60(2) . ?
Ba8 O14 2.659(19) . ?
Ba8 O15 2.755(19) 2_845 ?
Ba8 O8 2.774(19) . ?
Ba8 O5 2.798(16) . ?
Ba8 O7 2.866(18) . ?
Ba8 O4 2.918(17) . ?
Ba8 O2 2.909(15) . ?
Ba8 Ba6 3.966(3) 2_845 ?
O1 Ta2 1.958(18) 2_845 ?
O1 Ba6 3.124(14) 2_845 ?
O2 Ba6 2.848(15) 2_845 ?
O17 Ta4 1.941(17) 2_866 ?
O17 Ba5 3.185(16) 2_866 ?
O18 Ba5 2.924(15) 2_866 ?
O19 C77 1.23(4) . ?
O23 C90 1.34(4) . ?
O23 Ba5 2.757(18) 2_866 ?
O3 C92 1.55(3) . ?
O7 C6 1.54(3) . ?
O7 Ba6 2.798(18) 2_845 ?
O4 C62 1.442(17) . ?
O4 Ba6 2.731(18) 2_845 ?
O20 C236 1.70(4) . ?
O21 C7 1.439(16) . ?
O21 Ba5 2.795(17) 2_866 ?
O8 C35 1.441(17) . ?
O22 C64 1.44(3) . ?
O5 C215 1.444(17) . ?
O9 C134 1.444(17) . ?
O24 C130 1.35(3) . ?
O25 C51 1.26(3) . ?
O10 C314 1.441(18) . ?
O26 C99 1.401(18) . ?
O6 C334 1.455(18) . ?
O32 C72 1.22(3) . ?
O32 Ba7 2.790(19) 2_866 ?
O16 C47 1.27(3) . ?
O15 C89 1.26(3) . ?
O15 Ba8 2.755(19) 2_845 ?
O31 C58 1.353(18) . ?
O14 C61 1.354(18) . ?
O30 C41 1.323(17) . ?
O29 C57 1.330(17) . ?
O28 C41 1.25(3) . ?
O28 C56 1.39(4) . ?
O13 C53 1.25(4) . ?
C35 C125 1.530(18) . ?
C41 C52 1.45(4) . ?
O12 C47 1.33(4) . ?
O12 C63 1.44(4) . ?
O11 C61 1.26(3) . ?
O11 C75 1.53(4) . ?
C46 C53 1.32(4) . ?
C46 C61 1.36(4) . ?
C47 C66 1.34(5) . ?
C48 C58 1.38(4) . ?
C48 C57 1.38(4) . ?
C49 C57 1.523(18) . ?
C51 C4 1.454(14) . ?
C52 C72 1.32(4) . ?
C53 C70 1.520(18) . ?
O27 C58 1.33(3) . ?
O27 C12 1.44(5) . ?
C56 C177 1.39(5) . ?
C56 C167 1.542(19) . ?
C62 C8 1.512(18) . ?
C63 C160 1.531(19) . ?
C63 C440 1.487(13) . ?
C64 C103 1.510(18) . ?
C65 C236 1.480(13) . ?
C66 C89 1.33(5) . ?
C72 C78 1.49(4) . ?
C74 C75 1.54(5) . ?
C75 C170 1.557(19) . ?
C77 C150 1.479(13) . ?
C89 C96 1.51(4) . ?
C90 C154 1.525(19) . ?
C90 Ba5 3.23(4) 2_866 ?
C92 C316 1.527(18) . ?
C99 C3 1.524(19) . ?
C6 C120 1.488(13) . ?
C7 C304 1.479(13) . ?
C12 C441 1.492(13) . ?
C12 C330 1.64(5) . ?
C101 C130 1.468(17) . ?
C104 C215 1.516(18) . ?
C134 C138 1.528(19) . ?
C306 C314 1.449(14) . ?
C308 C334 1.473(13) . ?
